data_4121550
loop_
_publ_author_name
'Hicks, Jamie'
'Hoyer, Chad E.'
'Moubaraki, Boujemaa'
'Manni, Giovanni Li'
'Carter, Emma'
'Murphy, Damien M.'
'Murray, Keith S.'
'Gagliardi, Laura'
'Jones, Cameron'

_publ_section_title
;
 A two-coordinate manganese(0) complex with an unsupported mn-mg bond:
 allowing access to low coordinate homo- and heterobimetallic compounds.
;
_journal_issue 14
_journal_name_full 'Journal of the American Chemical Society'
_journal_page_first 5283
_journal_page_last 5286
_journal_paper_doi 10.1021/ja5021348
_journal_volume 136
_journal_year 2014
_chemical_formula_sum 'C83 H95 Cr Mn N2 Si2'
_chemical_formula_weight 1283.73
_chemical_name_systematic
; 
 ? 
;
_space_group_IT_number 2
_symmetry_cell_setting triclinic
_symmetry_space_group_name_Hall '-P 1'
_symmetry_space_group_name_H-M 'P -1'
_atom_sites_solution_hydrogens geom
_atom_sites_solution_primary direct
_atom_sites_solution_secondary difmap
_audit_creation_method SHELXL-97
_cell_angle_alpha 75.459(2)
_cell_angle_beta 83.817(2)
_cell_angle_gamma 70.909(2)
_cell_formula_units_Z 2
_cell_length_a 12.3698(4)
_cell_length_b 13.9284(5)
_cell_length_c 21.8462(8)
_cell_measurement_temperature 123(2)
_cell_volume 3441.6(2)
_computing_structure_refinement 'SHELXL-97 (Sheldrick, 1997)'
_computing_structure_solution 'SHELXS-97 (Sheldrick, 1990)'
_diffrn_ambient_temperature 123(2)
_diffrn_measured_fraction_theta_full 0.988
_diffrn_measured_fraction_theta_max 0.988
_diffrn_measurement_device_type 'Bruker Apex X8'
_diffrn_radiation_monochromator graphite
_diffrn_radiation_source 'fine-focus sealed tube'
_diffrn_radiation_type MoK\a
_diffrn_radiation_wavelength 0.71073
_diffrn_reflns_av_R_equivalents 0.0388
_diffrn_reflns_av_sigmaI/netI 0.0992
_diffrn_reflns_limit_h_max 15
_diffrn_reflns_limit_h_min -9
_diffrn_reflns_limit_k_max 17
_diffrn_reflns_limit_k_min -15
_diffrn_reflns_limit_l_max 27
_diffrn_reflns_limit_l_min -27
_diffrn_reflns_number 21756
_diffrn_reflns_theta_full 26.50
_diffrn_reflns_theta_max 26.50
_diffrn_reflns_theta_min 3.13
_exptl_absorpt_coefficient_mu 0.423
_exptl_absorpt_correction_T_max 0.979
_exptl_absorpt_correction_T_min 0.919
_exptl_absorpt_correction_type multi-scan
_exptl_absorpt_process_details 'Sortav (Blessing)'
_exptl_crystal_colour yellow
_exptl_crystal_density_diffrn 1.239
_exptl_crystal_density_method 'not measured'
_exptl_crystal_description block
_exptl_crystal_F_000 1368
_exptl_crystal_size_max 0.20
_exptl_crystal_size_mid 0.10
_exptl_crystal_size_min 0.05
_refine_diff_density_max 0.377
_refine_diff_density_min -0.440
_refine_diff_density_rms 0.071
_refine_ls_extinction_method none
_refine_ls_goodness_of_fit_ref 1.015
_refine_ls_hydrogen_treatment constr
_refine_ls_matrix_type full
_refine_ls_number_parameters 815
_refine_ls_number_reflns 14108
_refine_ls_number_restraints 0
_refine_ls_restrained_S_all 1.015
_refine_ls_R_factor_all 0.1000
_refine_ls_R_factor_gt 0.0529
_refine_ls_shift/su_max 0.001
_refine_ls_shift/su_mean 0.000
_refine_ls_structure_factor_coef Fsqd
_refine_ls_weighting_details 'calc w=1/[\s^2^(Fo^2^)+(0.0406P)^2^+0.6282P] where P=(Fo^2^+2Fc^2^)/3'
_refine_ls_weighting_scheme calc
_refine_ls_wR_factor_gt 0.1017
_refine_ls_wR_factor_ref 0.1208
_reflns_number_gt 9176
_reflns_number_total 14108
_reflns_threshold_expression >2sigma(I)
_cod_data_source_file ja5021348_si_005.cif
_cod_data_source_block compound4
_cod_depositor_comments 'Adding full bibliography for 4121549--4121556.cif.'
_cod_original_sg_symbol_H-M P-1
_cod_database_code 4121550

loop_
_symmetry_equiv_pos_as_xyz
'x, y, z'
'-x, -y, -z'

loop_
_atom_site_label
_atom_site_type_symbol
_atom_site_fract_x
_atom_site_fract_y
_atom_site_fract_z
_atom_site_U_iso_or_equiv
_atom_site_adp_type
_atom_site_occupancy
_atom_site_symmetry_multiplicity
_atom_site_calc_flag
_atom_site_refinement_flags
Mn1 Mn 0.32631(4) 0.50850(3) 0.23812(2) 0.01798(12) Uani 1 1 d .
Cr1 Cr 0.56205(4) 0.48525(4) 0.28029(2) 0.01505(12) Uani 1 1 d .
Si1 Si 0.26448(7) 0.30488(7) 0.33594(4) 0.0208(2) Uani 1 1 d .
Si2 Si 0.15554(7) 0.57304(7) 0.11953(4) 0.0199(2) Uani 1 1 d .
N1 N 0.34758(18) 0.38487(18) 0.30935(11) 0.0155(5) Uani 1 1 d .
N2 N 0.20541(18) 0.60856(18) 0.17906(11) 0.0151(5) Uani 1 1 d .
C1 C 0.4492(2) 0.3884(2) 0.33042(13) 0.0145(6) Uani 1 1 d .
C2 C 0.4457(2) 0.4664(2) 0.36326(13) 0.0140(6) Uani 1 1 d .
C3 C 0.5483(2) 0.4753(2) 0.38089(13) 0.0148(6) Uani 1 1 d .
H3 H 0.5447 0.5288 0.4015 0.018 Uiso 1 1 calc R
C4 C 0.6552(2) 0.4064(2) 0.36839(13) 0.0160(6) Uani 1 1 d .
C5 C 0.6586(2) 0.3343(2) 0.33360(13) 0.0162(6) Uani 1 1 d .
H5 H 0.7312 0.2906 0.3227 0.019 Uiso 1 1 calc R
C6 C 0.5592(2) 0.3230(2) 0.31364(13) 0.0149(6) Uani 1 1 d .
C7 C 0.7636(2) 0.4113(2) 0.39083(15) 0.0232(7) Uani 1 1 d .
H7A H 0.7781 0.3683 0.4339 0.035 Uiso 1 1 calc R
H7B H 0.7557 0.4837 0.3905 0.035 Uiso 1 1 calc R
H7C H 0.8277 0.3849 0.3626 0.035 Uiso 1 1 calc R
C8 C 0.3322(2) 0.5277(2) 0.38946(13) 0.0148(6) Uani 1 1 d .
H8 H 0.2726 0.5377 0.3589 0.018 Uiso 1 1 calc R
C9 C 0.3270(2) 0.6362(2) 0.39452(14) 0.0157(6) Uani 1 1 d .
C10 C 0.3007(2) 0.7195(2) 0.34237(14) 0.0205(7) Uani 1 1 d .
H10 H 0.2876 0.7080 0.3031 0.025 Uiso 1 1 calc R
C11 C 0.2931(3) 0.8187(2) 0.34628(15) 0.0257(7) Uani 1 1 d .
H11 H 0.2752 0.8746 0.3098 0.031 Uiso 1 1 calc R
C12 C 0.3113(2) 0.8372(2) 0.40258(15) 0.0253(7) Uani 1 1 d .
H12 H 0.3063 0.9056 0.4052 0.030 Uiso 1 1 calc R
C13 C 0.3366(2) 0.7560(2) 0.45524(15) 0.0248(7) Uani 1 1 d .
H13 H 0.3487 0.7682 0.4945 0.030 Uiso 1 1 calc R
C14 C 0.3446(2) 0.6565(2) 0.45091(14) 0.0208(7) Uani 1 1 d .
H14 H 0.3626 0.6008 0.4874 0.025 Uiso 1 1 calc R
C15 C 0.3012(2) 0.4625(2) 0.45183(14) 0.0176(6) Uani 1 1 d .
C16 C 0.1865(2) 0.4733(2) 0.46836(15) 0.0243(7) Uani 1 1 d .
H16 H 0.1284 0.5214 0.4409 0.029 Uiso 1 1 calc R
C17 C 0.1569(3) 0.4140(3) 0.52482(16) 0.0317(8) Uani 1 1 d .
H17 H 0.0784 0.4214 0.5351 0.038 Uiso 1 1 calc R
C18 C 0.2385(3) 0.3449(2) 0.56621(16) 0.0276(8) Uani 1 1 d .
H18 H 0.2172 0.3047 0.6047 0.033 Uiso 1 1 calc R
C19 C 0.3521(3) 0.3353(2) 0.55062(14) 0.0235(7) Uani 1 1 d .
H19 H 0.4097 0.2888 0.5790 0.028 Uiso 1 1 calc R
C20 C 0.3826(2) 0.3929(2) 0.49384(14) 0.0192(7) Uani 1 1 d .
H20 H 0.4613 0.3843 0.4836 0.023 Uiso 1 1 calc R
C21 C 0.5707(2) 0.2332(2) 0.28349(13) 0.0159(6) Uani 1 1 d .
H21 H 0.4982 0.2511 0.2607 0.019 Uiso 1 1 calc R
C22 C 0.5800(2) 0.1318(2) 0.33329(14) 0.0198(7) Uani 1 1 d .
C23 C 0.6032(2) 0.1182(2) 0.39611(15) 0.0243(7) Uani 1 1 d .
H23 H 0.6160 0.1731 0.4097 0.029 Uiso 1 1 calc R
C24 C 0.6079(3) 0.0252(3) 0.43934(16) 0.0312(8) Uani 1 1 d .
H24 H 0.6242 0.0167 0.4823 0.037 Uiso 1 1 calc R
C25 C 0.5891(3) -0.0545(3) 0.42028(18) 0.0375(9) Uani 1 1 d .
H25 H 0.5907 -0.1175 0.4502 0.045 Uiso 1 1 calc R
C26 C 0.5682(3) -0.0433(3) 0.35797(18) 0.0360(9) Uani 1 1 d .
H26 H 0.5565 -0.0990 0.3447 0.043 Uiso 1 1 calc R
C27 C 0.5640(3) 0.0492(2) 0.31463(16) 0.0277(8) Uani 1 1 d .
H27 H 0.5500 0.0563 0.2716 0.033 Uiso 1 1 calc R
C28 C 0.6681(2) 0.2184(2) 0.23428(14) 0.0172(6) Uani 1 1 d .
C29 C 0.7814(2) 0.1656(2) 0.25110(15) 0.0232(7) Uani 1 1 d .
H29 H 0.7990 0.1334 0.2942 0.028 Uiso 1 1 calc R
C30 C 0.8685(3) 0.1597(3) 0.20542(16) 0.0283(8) Uani 1 1 d .
H30 H 0.9456 0.1241 0.2175 0.034 Uiso 1 1 calc R
C31 C 0.8448(3) 0.2044(3) 0.14319(16) 0.0316(8) Uani 1 1 d .
H31 H 0.9052 0.2020 0.1123 0.038 Uiso 1 1 calc R
C32 C 0.7328(3) 0.2532(3) 0.12544(15) 0.0282(8) Uani 1 1 d .
H32 H 0.7155 0.2824 0.0821 0.034 Uiso 1 1 calc R
C33 C 0.6457(2) 0.2593(2) 0.17104(14) 0.0222(7) Uani 1 1 d .
H33 H 0.5686 0.2925 0.1584 0.027 Uiso 1 1 calc R
C34 C 0.1124(2) 0.3879(3) 0.34158(17) 0.0321(8) Uani 1 1 d .
H34A H 0.0973 0.4056 0.3830 0.048 Uiso 1 1 calc R
H34B H 0.0615 0.3495 0.3365 0.048 Uiso 1 1 calc R
H34C H 0.0987 0.4521 0.3082 0.048 Uiso 1 1 calc R
C35 C 0.3024(3) 0.2156(3) 0.41484(15) 0.0301(8) Uani 1 1 d .
H35A H 0.3768 0.1630 0.4116 0.045 Uiso 1 1 calc R
H35B H 0.2439 0.1810 0.4295 0.045 Uiso 1 1 calc R
H35C H 0.3065 0.2558 0.4450 0.045 Uiso 1 1 calc R
C36 C 0.2727(3) 0.2234(3) 0.27797(16) 0.0320(8) Uani 1 1 d .
H36A H 0.2820 0.2633 0.2350 0.048 Uiso 1 1 calc R
H36B H 0.2022 0.2047 0.2813 0.048 Uiso 1 1 calc R
H36C H 0.3383 0.1598 0.2874 0.048 Uiso 1 1 calc R
C37 C 0.2073(2) 0.7103(2) 0.17792(13) 0.0142(6) Uani 1 1 d .
C38 C 0.3085(2) 0.7380(2) 0.15719(13) 0.0141(6) Uani 1 1 d .
C39 C 0.3133(2) 0.8358(2) 0.15642(13) 0.0181(7) Uani 1 1 d .
H39 H 0.3812 0.8525 0.1408 0.022 Uiso 1 1 calc R
C40 C 0.2232(2) 0.9106(2) 0.17754(14) 0.0196(7) Uani 1 1 d .
C41 C 0.1259(2) 0.8823(2) 0.20025(14) 0.0188(7) Uani 1 1 d .
H41 H 0.0636 0.9314 0.2164 0.023 Uiso 1 1 calc R
C42 C 0.1151(2) 0.7858(2) 0.20054(13) 0.0168(6) Uani 1 1 d .
C43 C 0.2273(3) 1.0192(2) 0.17343(15) 0.0252(7) Uani 1 1 d .
H43 H 0.1719 1.0484 0.2060 0.030 Uiso 1 1 calc R
C44 C 0.1869(3) 1.0879(3) 0.10910(18) 0.0398(9) Uani 1 1 d .
H44A H 0.2387 1.0602 0.0760 0.060 Uiso 1 1 calc R
H44B H 0.1866 1.1591 0.1069 0.060 Uiso 1 1 calc R
H44C H 0.1093 1.0886 0.1028 0.060 Uiso 1 1 calc R
C45 C 0.3445(3) 1.0218(3) 0.18674(16) 0.0327(8) Uani 1 1 d .
H45A H 0.4001 0.9965 0.1544 0.049 Uiso 1 1 calc R
H45B H 0.3686 0.9771 0.2285 0.049 Uiso 1 1 calc R
H45C H 0.3402 1.0937 0.1860 0.049 Uiso 1 1 calc R
C46 C 0.4141(2) 0.6601(2) 0.13585(13) 0.0159(6) Uani 1 1 d .
H46 H 0.3885 0.6066 0.1236 0.019 Uiso 1 1 calc R
C47 C 0.5027(2) 0.6024(2) 0.18717(14) 0.0163(6) Uani 1 1 d .
C48 C 0.5890(2) 0.5123(2) 0.17671(14) 0.0179(7) Uani 1 1 d .
H48 H 0.5763 0.4753 0.1485 0.021 Uiso 1 1 calc R
C49 C 0.6930(2) 0.4766(2) 0.20724(14) 0.0215(7) Uani 1 1 d .
H49 H 0.7510 0.4161 0.1995 0.026 Uiso 1 1 calc R
C50 C 0.7116(2) 0.5303(2) 0.24944(15) 0.0239(7) Uani 1 1 d .
H50 H 0.7837 0.5081 0.2687 0.029 Uiso 1 1 calc R
C51 C 0.6247(2) 0.6163(2) 0.26326(14) 0.0235(7) Uani 1 1 d .
H51 H 0.6365 0.6509 0.2931 0.028 Uiso 1 1 calc R
C52 C 0.5201(2) 0.6513(2) 0.23275(14) 0.0189(7) Uani 1 1 d .
H52 H 0.4603 0.7087 0.2429 0.023 Uiso 1 1 calc R
C53 C 0.4699(2) 0.7138(2) 0.07666(13) 0.0167(6) Uani 1 1 d .
C54 C 0.5794(2) 0.7208(2) 0.07542(15) 0.0237(7) Uani 1 1 d .
H54 H 0.6244 0.6901 0.1121 0.028 Uiso 1 1 calc R
C55 C 0.6234(3) 0.7727(3) 0.02070(16) 0.0308(8) Uani 1 1 d .
H55 H 0.6980 0.7781 0.0206 0.037 Uiso 1 1 calc R
C56 C 0.5611(3) 0.8160(3) -0.03286(15) 0.0298(8) Uani 1 1 d .
H56 H 0.5922 0.8509 -0.0701 0.036 Uiso 1 1 calc R
C57 C 0.4523(3) 0.8084(2) -0.03214(15) 0.0277(8) Uani 1 1 d .
H57 H 0.4084 0.8377 -0.0692 0.033 Uiso 1 1 calc R
C58 C 0.4073(2) 0.7584(2) 0.02232(14) 0.0229(7) Uani 1 1 d .
H58 H 0.3320 0.7547 0.0224 0.027 Uiso 1 1 calc R
C59 C 0.0036(2) 0.7652(2) 0.22745(14) 0.0179(7) Uani 1 1 d .
H59 H 0.0168 0.6887 0.2333 0.022 Uiso 1 1 calc R
C60 C -0.0246(2) 0.7895(2) 0.29272(14) 0.0181(7) Uani 1 1 d .
C61 C -0.1068(2) 0.8792(2) 0.30282(15) 0.0255(7) Uani 1 1 d .
H61 H -0.1499 0.9271 0.2682 0.031 Uiso 1 1 calc R
C62 C -0.1279(3) 0.9009(3) 0.36174(16) 0.0285(8) Uani 1 1 d .
H62 H -0.1849 0.9634 0.3673 0.034 Uiso 1 1 calc R
C63 C -0.0671(3) 0.8329(3) 0.41261(16) 0.0276(8) Uani 1 1 d .
H63 H -0.0823 0.8476 0.4534 0.033 Uiso 1 1 calc R
C64 C 0.0161(3) 0.7433(3) 0.40394(15) 0.0274(8) Uani 1 1 d .
H64 H 0.0600 0.6963 0.4385 0.033 Uiso 1 1 calc R
C65 C 0.0354(2) 0.7219(2) 0.34420(15) 0.0247(7) Uani 1 1 d .
H65 H 0.0916 0.6590 0.3387 0.030 Uiso 1 1 calc R
C66 C -0.0991(2) 0.8220(2) 0.18511(15) 0.0212(7) Uani 1 1 d .
C67 C -0.1046(2) 0.9070(2) 0.13508(15) 0.0258(7) Uani 1 1 d .
H67 H -0.0403 0.9315 0.1247 0.031 Uiso 1 1 calc R
C68 C -0.2024(3) 0.9570(3) 0.09972(17) 0.0357(9) Uani 1 1 d .
H68 H -0.2043 1.0148 0.0652 0.043 Uiso 1 1 calc R
C69 C -0.2970(3) 0.9226(3) 0.11479(19) 0.0422(10) Uani 1 1 d .
H69 H -0.3642 0.9566 0.0908 0.051 Uiso 1 1 calc R
C70 C -0.2929(3) 0.8391(3) 0.16467(19) 0.0410(10) Uani 1 1 d .
H70 H -0.3580 0.8156 0.1755 0.049 Uiso 1 1 calc R
C71 C -0.1954(2) 0.7889(3) 0.19917(16) 0.0287(8) Uani 1 1 d .
H71 H -0.1938 0.7306 0.2332 0.034 Uiso 1 1 calc R
C72 C 0.2781(2) 0.5249(2) 0.06257(15) 0.0231(7) Uani 1 1 d .
H72 H 0.3142 0.5817 0.0488 0.028 Uiso 1 1 calc R
C73 C 0.2479(3) 0.5058(3) 0.00138(16) 0.0347(8) Uani 1 1 d .
H73A H 0.3180 0.4838 -0.0240 0.052 Uiso 1 1 calc R
H73B H 0.1955 0.5704 -0.0227 0.052 Uiso 1 1 calc R
H73C H 0.2111 0.4510 0.0117 0.052 Uiso 1 1 calc R
C74 C 0.3721(3) 0.4289(3) 0.09548(16) 0.0328(8) Uani 1 1 d .
H74A H 0.3435 0.3686 0.1073 0.049 Uiso 1 1 calc R
H74B H 0.3942 0.4421 0.1336 0.049 Uiso 1 1 calc R
H74C H 0.4387 0.4143 0.0667 0.049 Uiso 1 1 calc R
C75 C 0.0988(3) 0.4627(3) 0.16155(16) 0.0277(8) Uani 1 1 d .
H75 H 0.1524 0.4212 0.1967 0.033 Uiso 1 1 calc R
C76 C 0.0949(3) 0.3846(3) 0.12417(18) 0.0434(10) Uani 1 1 d .
H76A H 0.0662 0.3304 0.1519 0.065 Uiso 1 1 calc R
H76B H 0.1720 0.3523 0.1082 0.065 Uiso 1 1 calc R
H76C H 0.0439 0.4210 0.0885 0.065 Uiso 1 1 calc R
C77 C -0.0181(3) 0.5015(3) 0.19354(17) 0.0356(9) Uani 1 1 d .
H77A H -0.0756 0.5396 0.1612 0.053 Uiso 1 1 calc R
H77B H -0.0148 0.5480 0.2198 0.053 Uiso 1 1 calc R
H77C H -0.0389 0.4417 0.2201 0.053 Uiso 1 1 calc R
C78 C 0.0405(2) 0.6855(3) 0.07394(15) 0.0254(7) Uani 1 1 d .
H78 H -0.0137 0.7163 0.1064 0.030 Uiso 1 1 calc R
C79 C 0.0854(3) 0.7733(3) 0.03465(15) 0.0301(8) Uani 1 1 d .
H79A H 0.1398 0.7474 0.0020 0.045 Uiso 1 1 calc R
H79B H 0.1238 0.7968 0.0623 0.045 Uiso 1 1 calc R
H79C H 0.0212 0.8319 0.0146 0.045 Uiso 1 1 calc R
C80 C -0.0321(3) 0.6572(3) 0.03267(18) 0.0448(10) Uani 1 1 d .
H80A H -0.0944 0.7197 0.0147 0.067 Uiso 1 1 calc R
H80B H -0.0643 0.6041 0.0586 0.067 Uiso 1 1 calc R
H80C H 0.0160 0.6298 -0.0016 0.067 Uiso 1 1 calc R
C81 C 0.0229(4) 0.1214(4) 0.3575(2) 0.0723(15) Uani 1 1 d .
H81A H 0.0948 0.1331 0.3629 0.109 Uiso 1 1 calc R
H81B H -0.0253 0.1825 0.3285 0.109 Uiso 1 1 calc R
H81C H 0.0393 0.0597 0.3399 0.109 Uiso 1 1 calc R
C82 C -0.0390(3) 0.1040(3) 0.4208(2) 0.0505(11) Uani 1 1 d .
H82A H -0.1112 0.0917 0.4149 0.061 Uiso 1 1 calc R
H82B H -0.0589 0.1679 0.4372 0.061 Uiso 1 1 calc R
C83 C 0.0314(3) 0.0125(3) 0.46905(17) 0.0401(9) Uani 1 1 d .
H83A H 0.0571 -0.0499 0.4508 0.048 Uiso 1 1 calc R
H83B H 0.1005 0.0278 0.4773 0.048 Uiso 1 1 calc R

loop_
_atom_site_aniso_label
_atom_site_aniso_U_11
_atom_site_aniso_U_22
_atom_site_aniso_U_33
_atom_site_aniso_U_23
_atom_site_aniso_U_13
_atom_site_aniso_U_12
Mn1 0.0183(2) 0.0152(3) 0.0191(3) -0.0024(2) -0.00229(19) -0.00394(19)
Cr1 0.0138(2) 0.0145(3) 0.0159(3) -0.0019(2) 0.00064(19) -0.0047(2)
Si1 0.0197(4) 0.0191(5) 0.0259(5) -0.0053(4) 0.0032(4) -0.0100(4)
Si2 0.0190(4) 0.0201(5) 0.0226(5) -0.0090(4) -0.0036(4) -0.0051(4)
N1 0.0139(12) 0.0157(13) 0.0171(13) -0.0029(11) -0.0010(10) -0.0053(10)
N2 0.0160(12) 0.0127(13) 0.0178(13) -0.0052(11) -0.0006(10) -0.0048(10)
C1 0.0160(14) 0.0135(15) 0.0111(15) 0.0006(12) 0.0031(11) -0.0046(12)
C2 0.0174(14) 0.0103(15) 0.0111(15) 0.0018(12) 0.0014(11) -0.0037(12)
C3 0.0163(14) 0.0125(15) 0.0144(15) -0.0029(12) -0.0001(12) -0.0032(12)
C4 0.0132(14) 0.0169(16) 0.0158(16) -0.0005(13) -0.0009(12) -0.0042(12)
C5 0.0131(14) 0.0137(15) 0.0166(16) 0.0004(13) 0.0007(12) -0.0006(12)
C6 0.0188(14) 0.0104(15) 0.0134(15) 0.0013(12) 0.0026(12) -0.0058(12)
C7 0.0168(15) 0.0273(19) 0.0266(18) -0.0094(15) -0.0010(13) -0.0058(14)
C8 0.0117(13) 0.0162(16) 0.0155(16) -0.0032(13) 0.0009(11) -0.0035(12)
C9 0.0086(13) 0.0152(16) 0.0208(17) -0.0031(13) 0.0027(12) -0.0023(12)
C10 0.0240(16) 0.0202(17) 0.0165(17) -0.0050(14) -0.0007(13) -0.0052(14)
C11 0.0337(18) 0.0169(17) 0.0228(18) -0.0016(14) 0.0018(14) -0.0062(14)
C12 0.0278(17) 0.0135(16) 0.035(2) -0.0088(15) 0.0000(15) -0.0054(14)
C13 0.0300(17) 0.0235(18) 0.0218(18) -0.0115(15) -0.0022(14) -0.0044(15)
C14 0.0224(15) 0.0192(17) 0.0168(17) -0.0039(13) 0.0003(13) -0.0016(13)
C15 0.0221(15) 0.0122(15) 0.0194(17) -0.0068(13) 0.0041(13) -0.0059(13)
C16 0.0190(15) 0.0176(17) 0.0300(19) 0.0014(14) 0.0007(13) -0.0028(13)
C17 0.0265(17) 0.027(2) 0.038(2) -0.0015(17) 0.0121(15) -0.0119(15)
C18 0.0386(19) 0.0171(17) 0.0252(19) 0.0012(15) 0.0070(15) -0.0131(15)
C19 0.0313(17) 0.0170(17) 0.0217(18) -0.0040(14) -0.0018(14) -0.0070(14)
C20 0.0225(15) 0.0156(16) 0.0197(17) -0.0053(13) 0.0029(13) -0.0065(13)
C21 0.0146(14) 0.0153(16) 0.0165(16) -0.0053(13) 0.0005(12) -0.0020(12)
C22 0.0188(15) 0.0134(16) 0.0243(18) -0.0053(14) 0.0053(13) -0.0020(13)
C23 0.0305(17) 0.0173(17) 0.0227(18) -0.0045(14) 0.0069(14) -0.0068(14)
C24 0.0379(19) 0.0243(19) 0.0233(19) -0.0013(15) 0.0083(15) -0.0047(16)
C25 0.044(2) 0.0195(19) 0.041(2) 0.0015(17) 0.0103(18) -0.0102(16)
C26 0.049(2) 0.0150(18) 0.046(2) -0.0082(17) 0.0029(18) -0.0138(17)
C27 0.0335(18) 0.0213(18) 0.0284(19) -0.0061(15) 0.0021(15) -0.0092(15)
C28 0.0207(15) 0.0140(16) 0.0167(16) -0.0044(13) 0.0011(12) -0.0048(13)
C29 0.0257(16) 0.0182(17) 0.0201(17) -0.0044(14) 0.0002(13) 0.0002(14)
C30 0.0185(16) 0.0273(19) 0.032(2) -0.0080(16) 0.0018(14) 0.0020(14)
C31 0.0297(18) 0.038(2) 0.0242(19) -0.0102(17) 0.0089(15) -0.0069(16)
C32 0.0324(18) 0.032(2) 0.0170(17) -0.0074(15) 0.0031(14) -0.0056(16)
C33 0.0207(15) 0.0191(17) 0.0242(18) -0.0068(14) -0.0033(13) -0.0005(13)
C34 0.0191(16) 0.041(2) 0.042(2) -0.0159(18) 0.0033(15) -0.0134(16)
C35 0.0322(18) 0.029(2) 0.029(2) -0.0009(16) 0.0053(15) -0.0163(16)
C36 0.0317(18) 0.029(2) 0.041(2) -0.0118(17) -0.0013(16) -0.0141(16)
C37 0.0161(14) 0.0159(16) 0.0105(15) -0.0004(12) -0.0061(11) -0.0049(12)
C38 0.0173(14) 0.0120(15) 0.0124(15) -0.0021(12) -0.0017(12) -0.0037(12)
C39 0.0157(14) 0.0208(17) 0.0171(16) -0.0020(13) 0.0020(12) -0.0074(13)
C40 0.0227(15) 0.0160(16) 0.0196(17) -0.0035(13) 0.0020(13) -0.0066(13)
C41 0.0187(15) 0.0152(16) 0.0199(17) -0.0055(13) 0.0008(12) -0.0012(13)
C42 0.0172(14) 0.0172(16) 0.0152(16) -0.0044(13) -0.0011(12) -0.0036(13)
C43 0.0279(17) 0.0171(17) 0.032(2) -0.0095(15) 0.0098(14) -0.0089(14)
C44 0.038(2) 0.0175(19) 0.061(3) -0.0001(18) -0.0095(18) -0.0091(16)
C45 0.048(2) 0.030(2) 0.029(2) -0.0089(16) 0.0004(16) -0.0225(18)
C46 0.0143(14) 0.0149(16) 0.0184(16) -0.0053(13) 0.0022(12) -0.0041(12)
C47 0.0147(14) 0.0133(15) 0.0186(16) -0.0015(13) 0.0038(12) -0.0043(12)
C48 0.0186(15) 0.0165(16) 0.0179(16) -0.0031(13) 0.0048(12) -0.0070(13)
C49 0.0157(15) 0.0199(17) 0.0211(17) 0.0020(14) 0.0044(13) -0.0017(13)
C50 0.0148(15) 0.0287(19) 0.0253(18) 0.0043(15) -0.0011(13) -0.0107(14)
C51 0.0310(17) 0.0234(18) 0.0201(17) 0.0026(14) -0.0021(14) -0.0189(15)
C52 0.0219(15) 0.0149(16) 0.0185(17) -0.0010(13) 0.0036(13) -0.0074(13)
C53 0.0196(15) 0.0135(15) 0.0161(16) -0.0059(13) 0.0032(12) -0.0030(12)
C54 0.0218(16) 0.0256(18) 0.0216(18) -0.0016(14) 0.0011(13) -0.0080(14)
C55 0.0262(17) 0.033(2) 0.030(2) -0.0005(16) 0.0079(15) -0.0132(16)
C56 0.0396(19) 0.0275(19) 0.0185(18) 0.0018(15) 0.0099(15) -0.0142(16)
C57 0.0367(18) 0.0214(18) 0.0197(18) 0.0016(14) -0.0033(14) -0.0058(15)
C58 0.0225(16) 0.0215(18) 0.0215(18) -0.0028(14) -0.0001(13) -0.0043(14)
C59 0.0161(14) 0.0118(15) 0.0250(18) -0.0051(13) 0.0030(13) -0.0036(12)
C60 0.0141(14) 0.0173(16) 0.0229(17) -0.0042(14) 0.0035(12) -0.0063(13)
C61 0.0249(16) 0.0214(18) 0.0260(19) -0.0040(15) 0.0032(14) -0.0039(14)
C62 0.0319(18) 0.0184(18) 0.031(2) -0.0093(15) 0.0056(15) -0.0015(15)
C63 0.0349(18) 0.0272(19) 0.0250(19) -0.0092(16) 0.0066(15) -0.0153(16)
C64 0.0272(17) 0.030(2) 0.0239(19) -0.0030(15) -0.0005(14) -0.0097(15)
C65 0.0193(15) 0.0229(18) 0.0289(19) -0.0066(15) 0.0032(14) -0.0033(14)
C66 0.0185(15) 0.0175(17) 0.0283(19) -0.0102(14) 0.0010(13) -0.0032(13)
C67 0.0201(16) 0.0235(18) 0.033(2) -0.0086(16) -0.0028(14) -0.0039(14)
C68 0.0332(19) 0.028(2) 0.039(2) 0.0002(17) -0.0114(16) -0.0045(16)
C69 0.0286(19) 0.033(2) 0.064(3) -0.004(2) -0.0266(18) -0.0057(17)
C70 0.0246(18) 0.035(2) 0.063(3) -0.002(2) -0.0137(18) -0.0124(17)
C71 0.0233(16) 0.0242(19) 0.038(2) -0.0042(16) -0.0041(15) -0.0072(15)
C72 0.0221(16) 0.0232(18) 0.0257(18) -0.0123(15) -0.0006(13) -0.0039(14)
C73 0.0376(19) 0.038(2) 0.030(2) -0.0180(17) -0.0015(16) -0.0071(17)
C74 0.0311(18) 0.032(2) 0.034(2) -0.0185(17) 0.0013(15) -0.0013(16)
C75 0.0283(17) 0.0269(19) 0.034(2) -0.0123(16) -0.0020(15) -0.0125(15)
C76 0.049(2) 0.045(2) 0.053(3) -0.025(2) 0.0019(19) -0.028(2)
C77 0.0279(18) 0.038(2) 0.048(2) -0.0115(19) 0.0001(16) -0.0188(17)
C78 0.0213(16) 0.033(2) 0.0214(18) -0.0123(15) -0.0045(13) -0.0019(15)
C79 0.0284(17) 0.032(2) 0.0197(18) -0.0032(15) -0.0078(14) 0.0040(15)
C80 0.032(2) 0.063(3) 0.042(2) -0.020(2) -0.0167(17) -0.0068(19)
C81 0.070(3) 0.097(4) 0.058(3) -0.002(3) -0.008(3) -0.048(3)
C82 0.053(2) 0.049(3) 0.055(3) -0.014(2) -0.007(2) -0.021(2)
C83 0.039(2) 0.041(2) 0.049(2) -0.020(2) 0.0014(18) -0.0172(19)

loop_
_atom_type_symbol
_atom_type_description
_atom_type_scat_dispersion_real
_atom_type_scat_dispersion_imag
_atom_type_scat_source
C C 0.0033 0.0016 'International Tables Vol C Tables 4.2.6.8 and 6.1.1.4'
H H 0.0000 0.0000 'International Tables Vol C Tables 4.2.6.8 and 6.1.1.4'
N N 0.0061 0.0033 'International Tables Vol C Tables 4.2.6.8 and 6.1.1.4'
Si Si 0.0817 0.0704 'International Tables Vol C Tables 4.2.6.8 and 6.1.1.4'
Cr Cr 0.3209 0.6236 'International Tables Vol C Tables 4.2.6.8 and 6.1.1.4'
Mn Mn 0.3368 0.7283 'International Tables Vol C Tables 4.2.6.8 and 6.1.1.4'

loop_
_geom_angle_atom_site_label_1
_geom_angle_atom_site_label_2
_geom_angle_atom_site_label_3
_geom_angle
_geom_angle_site_symmetry_1
N1 Mn1 N2 140.00(9) .
N1 Mn1 C1 33.24(8) .
N2 Mn1 C1 168.50(9) .
N1 Mn1 Cr1 79.67(6) .
N2 Mn1 Cr1 139.70(6) .
C1 Mn1 Cr1 46.76(6) .
C50 Cr1 C51 38.12(11) .
C50 Cr1 C49 38.29(11) .
C51 Cr1 C49 69.00(12) .
C50 Cr1 C5 92.95(11) .
C51 Cr1 C5 121.13(11) .
C49 Cr1 C5 90.31(11) .
C50 Cr1 C3 104.86(11) .
C51 Cr1 C3 91.58(11) .
C49 Cr1 C3 137.83(11) .
C5 Cr1 C3 67.59(11) .
C50 Cr1 C52 67.91(11) .
C51 Cr1 C52 37.68(11) .
C49 Cr1 C52 80.27(11) .
C5 Cr1 C52 158.78(10) .
C3 Cr1 C52 107.31(11) .
C50 Cr1 C4 83.79(11) .
C51 Cr1 C4 93.86(11) .
C49 Cr1 C4 104.50(11) .
C5 Cr1 C4 37.32(10) .
C3 Cr1 C4 37.56(10) .
C52 Cr1 C4 127.09(11) .
C50 Cr1 C6 125.12(11) .
C51 Cr1 C6 158.99(11) .
C49 Cr1 C6 103.78(11) .
C5 Cr1 C6 37.92(10) .
C3 Cr1 C6 80.90(11) .
C52 Cr1 C6 163.16(11) .
C4 Cr1 C6 68.27(10) .
C50 Cr1 C48 67.78(11) .
C51 Cr1 C48 80.17(11) .
C49 Cr1 C48 37.39(10) .
C5 Cr1 C48 115.66(11) .
C3 Cr1 C48 171.65(10) .
C52 Cr1 C48 66.74(11) .
C4 Cr1 C48 141.04(10) .
C6 Cr1 C48 106.42(11) .
C50 Cr1 C2 141.95(12) .
C51 Cr1 C2 116.76(11) .
C49 Cr1 C2 169.99(11) .
C5 Cr1 C2 79.70(10) .
C3 Cr1 C2 37.85(10) .
C52 Cr1 C2 109.35(10) .
C4 Cr1 C2 67.75(10) .
C6 Cr1 C2 67.85(10) .
C48 Cr1 C2 148.48(10) .
C50 Cr1 C1 160.38(11) .
C51 Cr1 C1 153.73(11) .
C49 Cr1 C1 137.27(11) .
C5 Cr1 C1 67.43(10) .
C3 Cr1 C1 67.95(10) .
C52 Cr1 C1 131.25(10) .
C4 Cr1 C1 79.98(10) .
C6 Cr1 C1 37.47(10) .
C48 Cr1 C1 120.31(10) .
C2 Cr1 C1 37.35(10) .
C50 Cr1 C47 79.04(10) .
C51 Cr1 C47 66.95(11) .
C49 Cr1 C47 66.74(10) .
C5 Cr1 C47 151.99(11) .
C3 Cr1 C47 140.36(10) .
C52 Cr1 C47 36.61(10) .
C4 Cr1 C47 160.56(10) .
C6 Cr1 C47 129.74(11) .
C48 Cr1 C47 36.51(10) .
C2 Cr1 C47 122.61(10) .
C1 Cr1 C47 118.52(10) .
N1 Si1 C35 114.64(13) .
N1 Si1 C34 108.55(13) .
C35 Si1 C34 107.54(15) .
N1 Si1 C36 110.09(13) .
C35 Si1 C36 108.06(16) .
C34 Si1 C36 107.73(15) .
N2 Si2 C78 111.40(13) .
N2 Si2 C75 105.02(13) .
C78 Si2 C75 111.30(14) .
N2 Si2 C72 110.29(12) .
C78 Si2 C72 109.06(14) .
C75 Si2 C72 109.71(14) .
C1 N1 Si1 133.28(19) .
C1 N1 Mn1 96.27(16) .
Si1 N1 Mn1 130.42(13) .
C37 N2 Si2 125.62(19) .
C37 N2 Mn1 106.87(16) .
Si2 N2 Mn1 122.67(13) .
N1 C1 C2 120.0(2) .
N1 C1 C6 121.5(3) .
C2 C1 C6 118.2(2) .
N1 C1 Cr1 127.99(19) .
C2 C1 Cr1 69.14(14) .
C6 C1 Cr1 68.98(14) .
N1 C1 Mn1 50.48(13) .
C2 C1 Mn1 97.60(18) .
C6 C1 Mn1 115.66(18) .
Cr1 C1 Mn1 78.29(8) .
C3 C2 C1 120.5(2) .
C3 C2 C8 118.8(2) .
C1 C2 C8 119.9(2) .
C3 C2 Cr1 69.22(15) .
C1 C2 Cr1 73.51(15) .
C8 C2 Cr1 139.18(19) .
C4 C3 C2 121.1(3) .
C4 C3 Cr1 72.70(16) .
C2 C3 Cr1 72.93(16) .
C5 C4 C3 118.2(2) .
C5 C4 C7 120.7(2) .
C3 C4 C7 121.2(3) .
C5 C4 Cr1 69.57(16) .
C3 C4 Cr1 69.74(16) .
C7 C4 Cr1 131.7(2) .
C4 C5 C6 123.2(3) .
C4 C5 Cr1 73.11(17) .
C6 C5 Cr1 73.06(16) .
C5 C6 C1 118.6(3) .
C5 C6 C21 119.3(2) .
C1 C6 C21 121.5(2) .
C5 C6 Cr1 69.02(15) .
C1 C6 Cr1 73.55(15) .
C21 C6 Cr1 136.18(19) .
C2 C8 C15 109.8(2) .
C2 C8 C9 114.2(2) .
C15 C8 C9 112.5(2) .
C14 C9 C10 117.5(3) .
C14 C9 C8 122.1(3) .
C10 C9 C8 120.4(3) .
C11 C10 C9 121.3(3) .
C12 C11 C10 120.3(3) .
C11 C12 C13 119.5(3) .
C12 C13 C14 119.8(3) .
C13 C14 C9 121.5(3) .
C20 C15 C16 117.8(3) .
C20 C15 C8 122.7(2) .
C16 C15 C8 119.5(3) .
C17 C16 C15 120.3(3) .
C18 C17 C16 121.5(3) .
C17 C18 C19 118.5(3) .
C18 C19 C20 120.4(3) .
C15 C20 C19 121.5(3) .
C6 C21 C28 113.0(2) .
C6 C21 C22 111.6(2) .
C28 C21 C22 111.4(2) .
C23 C22 C27 118.3(3) .
C23 C22 C21 123.4(3) .
C27 C22 C21 118.3(3) .
C24 C23 C22 120.7(3) .
C25 C24 C23 120.1(3) .
C24 C25 C26 120.1(3) .
C25 C26 C27 119.9(3) .
C26 C27 C22 120.8(3) .
C33 C28 C29 118.0(3) .
C33 C28 C21 120.0(3) .
C29 C28 C21 122.0(3) .
C30 C29 C28 120.4(3) .
C31 C30 C29 120.6(3) .
C30 C31 C32 119.7(3) .
C31 C32 C33 119.7(3) .
C28 C33 C32 121.5(3) .
C42 C37 N2 123.3(2) .
C42 C37 C38 116.8(2) .
N2 C37 C38 119.7(2) .
C39 C38 C37 121.0(2) .
C39 C38 C46 118.3(2) .
C37 C38 C46 120.7(2) .
C38 C39 C40 122.6(2) .
C39 C40 C41 116.5(3) .
C39 C40 C43 122.1(2) .
C41 C40 C43 121.3(3) .
C40 C41 C42 123.3(3) .
C41 C42 C37 119.7(2) .
C41 C42 C59 117.6(2) .
C37 C42 C59 122.7(2) .
C40 C43 C44 109.3(3) .
C40 C43 C45 113.5(3) .
C44 C43 C45 111.0(2) .
C38 C46 C47 113.9(2) .
C38 C46 C53 110.5(2) .
C47 C46 C53 110.0(2) .
C48 C47 C52 118.5(3) .
C48 C47 C46 117.3(3) .
C52 C47 C46 121.5(3) .
C48 C47 Cr1 68.77(16) .
C52 C47 Cr1 68.36(17) .
C46 C47 Cr1 151.81(18) .
C49 C48 C47 120.8(3) .
C49 C48 Cr1 68.92(17) .
C47 C48 Cr1 74.72(17) .
C48 C49 C50 119.7(3) .
C48 C49 Cr1 73.70(16) .
C50 C49 Cr1 70.42(16) .
C51 C50 C49 120.3(3) .
C51 C50 Cr1 71.36(15) .
C49 C50 Cr1 71.28(15) .
C50 C51 C52 119.6(3) .
C50 C51 Cr1 70.53(17) .
C52 C51 Cr1 73.19(16) .
C51 C52 C47 120.8(3) .
C51 C52 Cr1 69.14(17) .
C47 C52 Cr1 75.03(17) .
C58 C53 C54 118.3(3) .
C58 C53 C46 118.4(2) .
C54 C53 C46 123.2(3) .
C53 C54 C55 120.2(3) .
C56 C55 C54 121.0(3) .
C55 C56 C57 119.1(3) .
C58 C57 C56 120.2(3) .
C57 C58 C53 121.2(3) .
C66 C59 C60 110.0(2) .
C66 C59 C42 115.0(2) .
C60 C59 C42 110.5(2) .
C65 C60 C61 117.3(3) .
C65 C60 C59 119.9(3) .
C61 C60 C59 122.8(3) .
C62 C61 C60 121.6(3) .
C63 C62 C61 120.4(3) .
C62 C63 C64 119.4(3) .
C63 C64 C65 119.5(3) .
C60 C65 C64 121.8(3) .
C67 C66 C71 117.7(3) .
C67 C66 C59 124.3(2) .
C71 C66 C59 117.9(3) .
C66 C67 C68 121.2(3) .
C69 C68 C67 119.9(3) .
C70 C69 C68 119.4(3) .
C69 C70 C71 120.5(3) .
C70 C71 C66 121.2(3) .
C74 C72 C73 109.2(3) .
C74 C72 Si2 112.3(2) .
C73 C72 Si2 117.9(2) .
C77 C75 C76 109.0(3) .
C77 C75 Si2 112.2(2) .
C76 C75 Si2 117.9(2) .
C79 C78 C80 109.8(3) .
C79 C78 Si2 113.0(2) .
C80 C78 Si2 115.9(2) .
C81 C82 C83 112.8(3) .
C83 C83 C82 114.2(4) 2_556

loop_
_geom_bond_atom_site_label_1
_geom_bond_atom_site_label_2
_geom_bond_distance
_geom_bond_site_symmetry_2
Mn1 N1 1.975(2) .
Mn1 N2 1.998(2) .
Mn1 C1 2.545(3) .
Mn1 Cr1 3.0443(6) .
Cr1 C50 2.133(3) .
Cr1 C51 2.144(3) .
Cr1 C49 2.144(3) .
Cr1 C5 2.152(3) .
Cr1 C3 2.159(3) .
Cr1 C52 2.196(3) .
Cr1 C4 2.197(3) .
Cr1 C6 2.204(3) .
Cr1 C48 2.206(3) .
Cr1 C2 2.207(3) .
Cr1 C1 2.265(3) .
Cr1 C47 2.283(3) .
Si1 N1 1.712(2) .
Si1 C35 1.858(3) .
Si1 C34 1.868(3) .
Si1 C36 1.876(3) .
Si2 N2 1.736(2) .
Si2 C78 1.879(3) .
Si2 C75 1.886(3) .
Si2 C72 1.909(3) .
N1 C1 1.404(3) .
N2 C37 1.418(3) .
C1 C2 1.433(4) .
C1 C6 1.437(4) .
C2 C3 1.417(4) .
C2 C8 1.522(4) .
C3 C4 1.403(4) .
C4 C5 1.392(4) .
C4 C7 1.503(4) .
C5 C6 1.416(4) .
C6 C21 1.515(4) .
C8 C15 1.523(4) .
C8 C9 1.524(4) .
C9 C14 1.385(4) .
C9 C10 1.385(4) .
C10 C11 1.378(4) .
C11 C12 1.373(4) .
C12 C13 1.376(4) .
C13 C14 1.383(4) .
C15 C20 1.382(4) .
C15 C16 1.394(4) .
C16 C17 1.388(4) .
C17 C18 1.374(4) .
C18 C19 1.379(4) .
C19 C20 1.387(4) .
C21 C28 1.523(4) .
C21 C22 1.530(4) .
C22 C23 1.386(4) .
C22 C27 1.390(4) .
C23 C24 1.386(4) .
C24 C25 1.371(5) .
C25 C26 1.374(5) .
C26 C27 1.383(4) .
C28 C33 1.376(4) .
C28 C29 1.394(4) .
C29 C30 1.384(4) .
C30 C31 1.365(4) .
C31 C32 1.378(4) .
C32 C33 1.383(4) .
C37 C42 1.416(4) .
C37 C38 1.424(3) .
C38 C39 1.379(4) .
C38 C46 1.515(4) .
C39 C40 1.383(4) .
C40 C41 1.390(4) .
C40 C43 1.510(4) .
C41 C42 1.393(4) .
C42 C59 1.526(3) .
C43 C44 1.518(4) .
C43 C45 1.523(4) .
C46 C47 1.530(4) .
C46 C53 1.539(4) .
C47 C48 1.408(4) .
C47 C52 1.409(4) .
C48 C49 1.395(4) .
C49 C50 1.403(4) .
C50 C51 1.397(4) .
C51 C52 1.402(4) .
C53 C58 1.381(4) .
C53 C54 1.386(4) .
C54 C55 1.390(4) .
C55 C56 1.365(4) .
C56 C57 1.382(4) .
C57 C58 1.380(4) .
C59 C66 1.525(4) .
C59 C60 1.526(4) .
C60 C65 1.376(4) .
C60 C61 1.379(4) .
C61 C62 1.374(4) .
C62 C63 1.372(4) .
C63 C64 1.374(4) .
C64 C65 1.389(4) .
C66 C67 1.383(4) .
C66 C71 1.391(4) .
C67 C68 1.387(4) .
C68 C69 1.383(4) .
C69 C70 1.372(5) .
C70 C71 1.375(4) .
C72 C74 1.529(4) .
C72 C73 1.532(4) .
C75 C77 1.527(4) .
C75 C76 1.530(4) .
C78 C79 1.535(4) .
C78 C80 1.536(4) .
C81 C82 1.511(5) .
C82 C83 1.513(5) .
C83 C83 1.506(7) 2_556
